data_2203478
loop_
_publ_author_name
'Jun Sakamoto'
'Naokazu Yoshikawa'
'Hiroshi Takashima'
'Keiichi Tsukahara'
'Nobuko Kanehisa'
'Yasushi Kai'
'Keiko Matsumura'

_publ_section_title
;
 <i>cis</i>-Dibromobis(4,4'-dimethyl-2,2'-bipyridine)manganese(II)
;
_journal_issue 4
_journal_name_full 'Acta Crystallographica Section E'
_journal_page_first m352
_journal_page_last m353
_journal_paper_doi 10.1107/S1600536804004234
_journal_volume 60
_journal_year 2004
_chemical_formula_iupac '[Mn Br2 (C12 H12 N2)2]'
_chemical_formula_moiety 'C24 H24 Br2 Mn N4'
_chemical_formula_sum 'C24 H24 Br2 Mn N4'
_chemical_formula_weight 583.23
_space_group_IT_number 60
_symmetry_cell_setting orthorhombic
_symmetry_space_group_name_Hall '-P 2n 2ab'
_symmetry_space_group_name_H-M 'P b c n'
_cell_angle_alpha 90
_cell_angle_beta 90
_cell_angle_gamma 90
_cell_formula_units_Z 4
_cell_length_a 15.2773(9)
_cell_length_b 10.2049(5)
_cell_length_c 15.4099(7)
_cell_measurement_reflns_used 29251
_cell_measurement_temperature 200.2
_cell_measurement_theta_max 30.4
_cell_measurement_theta_min 2.4
_cell_volume 2402.5(2)
_computing_cell_refinement PROCESS-AUTO
_computing_data_collection 'PROCESS-AUTO (Rigaku, 1998)'
_computing_data_reduction 'TEXSAN (Molecular Structure Corporation, 2000)'
_computing_molecular_graphics 'ORTEPII (Johnson, 1976)'
_computing_publication_material TEXSAN
_computing_structure_refinement 'SHELXL97 (Sheldrick, 1997)'
_computing_structure_solution 'SIR92 (Altomare et al., 1992)'
_diffrn_detector_area_resol_mean 10.00
_diffrn_measured_fraction_theta_full 1.0
_diffrn_measured_fraction_theta_max 1.0
_diffrn_measurement_device_type 'Rigaku R-AXIS RAPID Imaging Plate'
_diffrn_measurement_method \w
_diffrn_radiation_type 'Mo K\a'
_diffrn_radiation_wavelength 0.7107
_diffrn_reflns_av_R_equivalents 0.095
_diffrn_reflns_limit_h_max 21
_diffrn_reflns_limit_h_min -21
_diffrn_reflns_limit_k_max 14
_diffrn_reflns_limit_k_min -14
_diffrn_reflns_limit_l_max 18
_diffrn_reflns_limit_l_min -21
_diffrn_reflns_number 26269
_diffrn_reflns_theta_full 30.4
_diffrn_reflns_theta_max 30.40
_diffrn_reflns_theta_min 2.4
_exptl_absorpt_coefficient_mu 3.904
_exptl_absorpt_correction_T_max 0.458
_exptl_absorpt_correction_T_min 0.293
_exptl_absorpt_correction_type multi-scan
_exptl_absorpt_process_details '(ABSCOR; Higashi, 1995)'
_exptl_crystal_colour yellow
_exptl_crystal_density_diffrn 1.612
_exptl_crystal_density_method 'not measured'
_exptl_crystal_description prism
_exptl_crystal_F_000 1164
_exptl_crystal_size_max 0.200
_exptl_crystal_size_mid 0.200
_exptl_crystal_size_min 0.200
_refine_diff_density_max 0.46
_refine_diff_density_min -0.49
_refine_ls_extinction_expression Fc^*^=kFc[1+0.001xFc^2^\l^3^/sin(2\q)]^-1/4^
_refine_ls_extinction_method none
_refine_ls_goodness_of_fit_ref 1.339
_refine_ls_hydrogen_treatment refU
_refine_ls_number_parameters 153
_refine_ls_number_reflns 3606
_refine_ls_R_factor_gt 0.0615
_refine_ls_shift/su_max 0.0030
_refine_ls_structure_factor_coef Fsqd
_refine_ls_weighting_details 'w = 1/[\s^2^(Fo^2^) + (0.1P)^2^] where P = (Fo^2^+2Fc^2^)/3'
_refine_ls_weighting_scheme calc
_refine_ls_wR_factor_ref 0.1159
_reflns_number_gt 2542
_reflns_number_total 3606
_reflns_threshold_expression I>2\s(I)
_cod_data_source_file ob6344.cif
_cod_data_source_block I
_cod_database_code 2203478
_cod_database_fobs_code 2203478

loop_
_symmetry_equiv_pos_as_xyz
x,y,z
1/2-x,1/2-y,1/2+z
1/2+x,1/2-y,-z
-x,y,1/2-z
-x,-y,-z
1/2+x,1/2+y,1/2-z
1/2-x,1/2+y,z
x,-y,1/2+z

loop_
_atom_site_label
_atom_site_fract_x
_atom_site_fract_y
_atom_site_fract_z
_atom_site_U_iso_or_equiv
_atom_site_adp_type
_atom_site_calc_flag
_atom_site_refinement_flags
_atom_site_occupancy
_atom_site_type_symbol
Br1 0.06226(2) 0.26424(4) 0.36516(2) 0.05170(10) Uani d . 1.00 Br
Mn1 0.0000 0.10007(6) 0.2500 0.0356(2) Uani d S 1.00 Mn
N1 -0.1333(2) 0.0651(2) 0.3094(2) 0.0344(5) Uani d . 1.00 N
N2 -0.0670(2) -0.0666(3) 0.1750(2) 0.0364(6) Uani d . 1.00 N
C1 -0.1677(2) 0.1435(3) 0.3697(2) 0.0423(7) Uani d . 1.00 C
C2 -0.2548(2) 0.1441(3) 0.3898(2) 0.0437(7) Uani d . 1.00 C
C3 -0.3111(2) 0.0605(3) 0.3477(2) 0.0368(7) Uani d . 1.00 C
C4 -0.2754(2) -0.0227(3) 0.2866(2) 0.0354(6) Uani d . 1.00 C
C5 -0.1869(2) -0.0181(3) 0.2690(2) 0.0306(6) Uani d . 1.00 C
C6 -0.4074(2) 0.0629(4) 0.3645(3) 0.0610(10) Uani d . 1.00 C
C7 -0.0315(2) -0.1340(4) 0.1100(2) 0.0451(8) Uani d . 1.00 C
C8 -0.0722(2) -0.2386(3) 0.0715(2) 0.0441(8) Uani d . 1.00 C
C9 -0.1518(2) -0.2801(3) 0.1008(2) 0.0400(7) Uani d . 1.00 C
C10 -0.1899(2) -0.2080(3) 0.1665(2) 0.0361(7) Uani d . 1.00 C
C11 -0.1468(2) -0.1019(3) 0.2012(2) 0.0312(6) Uani d . 1.00 C
C12 -0.1970(3) -0.3976(3) 0.0633(2) 0.0554(10) Uani d . 1.00 C
H1 -0.1254 0.2001 0.4001 0.05440(10) Uiso calc . 1.00 H
H2 -0.2738 0.1872 0.4302 0.05030(10) Uiso calc . 1.00 H
H3 -0.3115 -0.0782 0.2568 0.02933(10) Uiso calc . 1.00 H
H4 -0.4180 0.0940 0.4223 0.1257(3) Uiso calc . 1.00 H
H5 -0.4306 -0.0242 0.3586 0.1371(3) Uiso calc . 1.00 H
H6 -0.4353 0.1199 0.3235 0.0876(2) Uiso calc . 1.00 H
H7 0.0218 -0.1153 0.0931 0.04920(10) Uiso calc . 1.00 H
H8 -0.0441 -0.2753 0.0345 0.04830(10) Uiso calc . 1.00 H
H9 -0.1716 -0.4758 0.0872 0.06510(10) Uiso calc . 1.00 H
H10 -0.1900 -0.3978 0.0014 0.0840(2) Uiso calc . 1.00 H
H11 -0.2581 -0.3944 0.0774 0.0728(2) Uiso calc . 1.00 H
H12 -0.2413 -0.2305 0.1861 0.03590(10) Uiso calc . 1.00 H

loop_
_atom_site_aniso_label
_atom_site_aniso_U_11
_atom_site_aniso_U_22
_atom_site_aniso_U_33
_atom_site_aniso_U_12
_atom_site_aniso_U_13
_atom_site_aniso_U_23
Br1 0.0362(2) 0.0591(3) 0.0599(3) -0.00950(10) 0.00800(10) -0.0158(2)
Mn1 0.0226(3) 0.0451(4) 0.0391(3) 0.0000 0.0044(3) 0.0000
N1 0.0300(10) 0.0400(10) 0.0330(10) -0.0040(10) 0.0037(10) -0.0030(10)
N2 0.0280(10) 0.0450(10) 0.0360(10) 0.0040(10) 0.0020(10) -0.0040(10)
C1 0.035(2) 0.050(2) 0.042(2) -0.0060(10) 0.0040(10) -0.011(2)
C2 0.042(2) 0.045(2) 0.044(2) 0.0000(10) 0.0110(10) -0.013(2)
C3 0.0280(10) 0.036(2) 0.046(2) 0.0020(10) 0.0080(10) 0.0020(10)
C4 0.0270(10) 0.0350(10) 0.044(2) -0.0010(10) -0.0010(10) -0.0010(10)
C5 0.0260(10) 0.0360(10) 0.0300(10) 0.0000(10) 0.0000(10) 0.0030(10)
C6 0.030(2) 0.065(3) 0.086(3) 0.006(2) 0.015(2) -0.014(2)
C7 0.0320(10) 0.065(2) 0.038(2) 0.009(2) 0.0060(10) -0.004(2)
C8 0.045(2) 0.053(2) 0.034(2) 0.021(2) -0.0020(10) -0.012(2)
C9 0.048(2) 0.037(2) 0.034(2) 0.0080(10) -0.0060(10) 0.0000(10)
C10 0.037(2) 0.037(2) 0.034(2) 0.0040(10) -0.0010(10) -0.0010(10)
C11 0.0290(10) 0.0330(10) 0.0320(10) 0.0060(10) 0.0000(10) 0.0030(10)
C12 0.081(3) 0.039(2) 0.047(2) 0.004(2) -0.006(2) -0.011(2)

loop_
_atom_type_symbol
_atom_type_description
_atom_type_scat_dispersion_real
_atom_type_scat_dispersion_imag
_atom_type_scat_source
C C 0.003 0.002
;International Tables for Crystallography
(1992, Vol. C, Tables 4.2.6.8 and 6.1.1.4)
;
H H 0.000 0.000
;International Tables for Crystallography
(1992, Vol. C, Table 6.1.1.4)
;
N N 0.006 0.003
;International Tables for Crystallography
(1992, Vol. C, Tables 4.2.6.8 and 6.1.1.4)
;
Br Br -0.290 2.459
;International Tables for Crystallography
(1992, Vol. C, Tables 4.2.6.8 and 6.1.1.4)
;
Mn Mn 0.337 0.728
;International Tables for Crystallography
(1992, Vol. C, Tables 4.2.6.8 and 6.1.1.4)
;

loop_
_geom_angle_atom_site_label_1
_geom_angle_atom_site_label_2
_geom_angle_atom_site_label_3
_geom_angle_site_symmetry_1
_geom_angle_site_symmetry_3
_geom_angle
_geom_angle_publ_flag
Br1 Mn1 Br1 . 4_555 100.47(3) yes
Br1 Mn1 N1 . . 98.86(6) yes
Br1 Mn1 N1 . 4_555 92.75(6) yes
Br1 Mn1 N2 . . 167.51(6) yes
Br1 Mn1 N2 . 4_555 88.33(6) yes
Br1 Mn1 N1 4_555 . 92.75(6) no
Br1 Mn1 N1 4_555 4_555 98.86(6) no
Br1 Mn1 N2 4_555 . 88.33(6) no
Br1 Mn1 N2 4_555 4_555 167.51(6) no
N1 Mn1 N1 . 4_555 161.80(10) yes
N1 Mn1 N2 . . 71.66(8) yes
N1 Mn1 N2 . 4_555 94.64(9) yes
N1 Mn1 N2 4_555 . 94.64(9) no
N1 Mn1 N2 4_555 4_555 71.66(8) no
N2 Mn1 N2 . 4_555 84.50(10) yes
Mn1 N1 C1 . . 122.8(2) no
Mn1 N1 C5 . . 117.7(2) no
C1 N1 C5 . . 117.7(2) no
Mn1 N2 C7 . . 125.5(2) no
Mn1 N2 C11 . . 117.1(2) no
C7 N2 C11 . . 117.4(3) no
N1 C1 C2 . . 123.0(3) no
N1 C1 H1 . . 115.1 no
C2 C1 H1 . . 121.8 no
C1 C2 C3 . . 119.9(3) no
C1 C2 H2 . . 121.5 no
C3 C2 H2 . . 118.2 no
C2 C3 C4 . . 117.2(3) no
C2 C3 C6 . . 121.6(3) no
C4 C3 C6 . . 121.1(3) no
C3 C4 C5 . . 120.1(3) no
C3 C4 H3 . . 119.0 no
C5 C4 H3 . . 120.9 no
N1 C5 C4 . . 122.1(3) no
N1 C5 C11 . . 116.2(2) no
C4 C5 C11 . . 121.7(2) no
C3 C6 H4 . . 109.4 no
C3 C6 H5 . . 109.4 no
C3 C6 H6 . . 109.5 no
H4 C6 H5 . . 109.4 no
H4 C6 H6 . . 109.6 no
H5 C6 H6 . . 109.5 no
N2 C7 C8 . . 122.9(3) no
N2 C7 H7 . . 119.3 no
C8 C7 H7 . . 117.6 no
C7 C8 C9 . . 120.2(3) no
C7 C8 H8 . . 115.3 no
C9 C8 H8 . . 124.3 no
C8 C9 C10 . . 116.9(3) no
C8 C9 C12 . . 122.1(3) no
C10 C9 C12 . . 121.0(3) no
C9 C10 C11 . . 120.2(3) no
C9 C10 H12 . . 119.6 no
C11 C10 H12 . . 120.3 no
N2 C11 C5 . . 115.8(2) no
N2 C11 C10 . . 122.2(3) no
C5 C11 C10 . . 121.9(2) no
C9 C12 H9 . . 109.4 no
C9 C12 H10 . . 109.5 no
C9 C12 H11 . . 109.5 no
H9 C12 H10 . . 109.5 no
H9 C12 H11 . . 109.4 no
H10 C12 H11 . . 109.6 no

loop_
_geom_bond_atom_site_label_1
_geom_bond_atom_site_label_2
_geom_bond_site_symmetry_2
_geom_bond_distance
_geom_bond_publ_flag
Br1 Mn1 . 2.6193(5) yes
Mn1 N1 . 2.261(2) yes
Mn1 N1 4_555 2.261(2) no
Mn1 N2 . 2.297(3) yes
Mn1 N2 4_555 2.297(3) no
N1 C1 . 1.334(4) yes
N1 C5 . 1.334(4) yes
N2 C7 . 1.331(4) yes
N2 C11 . 1.334(4) yes
C1 C2 . 1.367(4) yes
C1 H1 . 0.986 no
C2 C3 . 1.374(4) no
C2 H2 . 0.814 no
C3 C4 . 1.380(4) no
C3 C6 . 1.494(5) no
C4 C5 . 1.379(4) no
C4 H3 . 0.915 no
C5 C11 . 1.483(4) no
C6 H4 . 0.960 no
C6 H5 . 0.961 no
C6 H6 . 0.959 no
C7 C8 . 1.370(5) no
C7 H7 . 0.875 no
C8 C9 . 1.365(5) no
C8 H8 . 0.806 no
C9 C10 . 1.381(4) no
C9 C12 . 1.499(5) no
C10 C11 . 1.376(4) no
C10 H12 . 0.872 no
C12 H9 . 0.961 no
C12 H10 . 0.959 no
C12 H11 . 0.960 no

loop_
_geom_contact_atom_site_label_1
_geom_contact_atom_site_label_2
_geom_contact_distance
_geom_contact_site_symmetry_2
Br1 Mn1 2.6193(5) .
C1 C8 3.571(4) 8_555
C6 C8 3.378(5) 6_455

loop_
_geom_torsion_atom_site_label_1
_geom_torsion_atom_site_label_2
_geom_torsion_atom_site_label_3
_geom_torsion_atom_site_label_4
_geom_torsion_site_symmetry_2
_geom_torsion_site_symmetry_3
_geom_torsion_site_symmetry_4
_geom_torsion
_geom_torsion_publ_flag
Br1 Mn1 N1 C1 . . . 16.5(2) no
Br1 Mn1 N1 C5 . . . -179.0(2) no
Br1 Mn1 N1 C1 . 4_555 4_555 -84.5(2) no
Br1 Mn1 N1 C5 . 4_555 4_555 80.0(2) no
Br1 Mn1 N2 C7 . . . -135.9(3) no
Br1 Mn1 N2 C11 . . . 41.3(4) no
Br1 Mn1 N2 C7 . 4_555 4_555 89.0(3) no
Br1 Mn1 N2 C11 . 4_555 4_555 -93.8(2) no
Mn1 N1 C1 C2 . . . 162.8(2) no
Mn1 N1 C5 C4 . . . -163.9(2) no
Mn1 N1 C5 C11 . . . 13.6(3) no
Mn1 N1 C1 C2 4_555 4_555 4_555 162.8(2) no
Mn1 N1 C5 C4 4_555 4_555 4_555 -163.9(2) no
Mn1 N1 C5 C11 4_555 4_555 4_555 13.6(3) no
Mn1 N2 C7 C8 . . . 175.3(2) no
Mn1 N2 C11 C5 . . . 7.2(3) no
Mn1 N2 C11 C10 . . . -173.9(2) no
Mn1 N2 C7 C8 4_555 4_555 4_555 175.3(2) no
Mn1 N2 C11 C5 4_555 4_555 4_555 7.2(3) no
Mn1 N2 C11 C10 4_555 4_555 4_555 -173.9(2) no
N1 Mn1 N1 C1 . 4_555 4_555 145.6(2) no
N1 Mn1 N1 C5 . 4_555 4_555 -49.9(2) no
N1 Mn1 N2 C7 . . . -177.6(3) no
N1 Mn1 N2 C11 . . . -0.4(2) no
N1 Mn1 N2 C7 . 4_555 4_555 -9.8(3) no
N1 Mn1 N2 C11 . 4_555 4_555 167.4(2) no
N1 C1 C2 C3 . . . 0.6(5) no
N1 C5 C4 C3 . . . 0.0(4) no
N1 C5 C11 N2 . . . -13.7(4) no
N1 C5 C11 C10 . . . 167.4(3) no
N2 Mn1 N1 C1 . . . -171.8(2) no
N2 Mn1 N1 C5 . . . -7.3(2) no
N2 Mn1 N1 C1 . 4_555 4_555 105.6(2) no
N2 Mn1 N1 C5 . 4_555 4_555 -89.9(2) no
N2 Mn1 N2 C7 . 4_555 4_555 -80.8(2) no
N2 Mn1 N2 C11 . 4_555 4_555 96.4(2) no
N2 C7 C8 C9 . . . -1.5(5) no
N2 C11 C5 C4 . . . 163.7(3) no
N2 C11 C10 C9 . . . -1.7(5) no
C1 N1 C5 C4 . . . 1.4(4) no
C1 N1 C5 C11 . . . 178.8(3) no
C1 C2 C3 C4 . . . 0.8(5) no
C1 C2 C3 C6 . . . -176.8(3) no
C2 C1 N1 C5 . . . -1.7(5) no
C2 C3 C4 C5 . . . -1.1(4) no
C3 C4 C5 C11 . . . -177.3(3) no
C4 C5 C11 C10 . . . -15.2(4) no
C5 C4 C3 C6 . . . 176.5(3) no
C5 C11 N2 C7 . . . -175.4(3) no
C5 C11 C10 C9 . . . 177.1(3) no
C7 N2 C11 C10 . . . 3.5(4) no
C7 C8 C9 C10 . . . 3.2(5) no
C7 C8 C9 C12 . . . -177.3(3) no
C8 C7 N2 C11 . . . -1.9(5) no
C8 C9 C10 C11 . . . -1.7(5) no
C11 C10 C9 C12 . . . 178.8(3) no
C11 C10 C9 C12 . . . 178.8(3) no
